data_7127303
loop_
_publ_author_name
'Schneider, Matthew L.'
'Linder-Patton, Oliver M'
'Bloch, Witold M.'

_publ_section_title
;
 A covalent deprotection strategy for assembling supramolecular
 coordination polymers from metal-organic cages.
;
_journal_issue 85
_journal_name_full 'Chemical communications (Cambridge, England)'
_journal_page_first 12969
_journal_page_last 12972
_journal_paper_doi 10.1039/d0cc05349j
_journal_volume 56
_journal_year 2020
_chemical_formula_moiety 'C19 H13 N3 O2 Pt, C2 H4'
_chemical_formula_sum 'C21 H17 N3 O2 Pt'
_chemical_formula_weight 538.47
_space_group_crystal_system trigonal
_space_group_IT_number 148
_space_group_name_Hall '-R 3'
_space_group_name_H-M_alt 'R -3 :H'
_atom_sites_solution_hydrogens geom
_audit_creation_date 2020-05-04
_audit_creation_method
;
Olex2 1.3
(compiled 2020.02.04 svn.rd84adfe8 for OlexSys, GUI svn.r6032)
;
_audit_update_record
;
2020-05-14 deposited with the CCDC.	2020-09-21 downloaded from the CCDC.
;
_cell_angle_alpha 90
_cell_angle_beta 90
_cell_angle_gamma 120
_cell_formula_units_Z 18
_cell_length_a 30.2896(3)
_cell_length_b 30.2896(3)
_cell_length_c 10.05700(10)
_cell_measurement_reflns_used 6467
_cell_measurement_temperature 150
_cell_measurement_theta_max 77.0840
_cell_measurement_theta_min 2.9080
_cell_volume 7990.72(14)
_computing_cell_refinement 'CrysAlisPro 1.171.39.45h (Rigaku OD, 2018)'
_computing_data_collection 'CrysAlisPro 1.171.39.45h (Rigaku OD, 2018)'
_computing_data_reduction 'CrysAlisPro 1.171.39.45h (Rigaku OD, 2018)'
_computing_molecular_graphics 'Olex2 1.3 (Dolomanov et al., 2009)'
_computing_publication_material 'Olex2 1.3 (Dolomanov et al., 2009)'
_computing_structure_refinement 'SHELXL (Sheldrick, 2015)'
_computing_structure_solution 'ShelXT (Sheldrick, 2015)'
_diffrn_ambient_temperature 150
_diffrn_detector_type HyPix
_diffrn_measured_fraction_theta_full 0.986
_diffrn_measured_fraction_theta_max 0.946
_diffrn_measurement_details
;
List of Runs (angles in degrees, time in seconds):

  # Type    Start    End  Width  t~exp~   \w     \q     \k     \f   Frames
#--------------------------------------------------------------------------
  1  \w    -17.00  46.00   0.50    5.23    --   46.37 -68.00  15.00  126
  2  \w     36.00  68.00   0.50   19.22    --  108.56 -37.00   0.00   64
  3  \w     41.00  68.00   0.50   19.22    --  108.56 -19.00 -60.00   54
  4  \w     42.00  68.00   0.50   19.22    --  108.56 -37.00 -60.00   52
  5  \w     34.00  65.00   0.50   19.22    --  108.56 -19.00 -90.00   62
  6  \w     35.00  63.00   0.50   19.22    --  108.56 -37.00-150.00   56
  7  \w     34.00  60.00   0.50   19.22    --  108.56 -19.00-150.00   52
  8  \w     40.00  69.00   0.50   19.22    --  108.56 -37.00-180.00   58
  9  \w    139.00 166.00   0.50   19.22    --  108.56  61.00   9.00   54
 10  \w     99.00 133.00   0.50   19.22    --  108.56  61.00   9.00   68
 11  \w     73.00 112.00   0.50    5.23    --   46.37 125.00   0.00   78
 12  \w     33.00  60.00   0.50   19.22    --  108.56 -19.00  60.00   54
 13  \w     36.00  63.00   0.50   19.22    --  108.56 -37.00  60.00   54
 14  \w     35.00  69.00   0.50   19.22    --  108.56 -37.00  30.00   68
 15  \w    -73.00 -48.00   0.50   19.22    --  -84.50  61.00   9.00   50
;
_diffrn_measurement_device 'four-circle diffractometer'
_diffrn_measurement_device_type 'XtaLAB Synergy, Single source at home/near, HyPix'
_diffrn_measurement_method '\w scans'
_diffrn_radiation_type CuK\a
_diffrn_radiation_wavelength 1.54184
_diffrn_reflns_av_R_equivalents 0.0193
_diffrn_reflns_av_unetI/netI 0.0214
_diffrn_reflns_Laue_measured_fraction_full 0.986
_diffrn_reflns_Laue_measured_fraction_max 0.946
_diffrn_reflns_limit_h_max 37
_diffrn_reflns_limit_h_min -33
_diffrn_reflns_limit_k_max 37
_diffrn_reflns_limit_k_min -38
_diffrn_reflns_limit_l_max 12
_diffrn_reflns_limit_l_min -9
_diffrn_reflns_number 8545
_diffrn_reflns_point_group_measured_fraction_full 0.986
_diffrn_reflns_point_group_measured_fraction_max 0.946
_diffrn_reflns_theta_full 67.684
_diffrn_reflns_theta_max 77.361
_diffrn_reflns_theta_min 2.918
_exptl_absorpt_coefficient_mu 14.963
_exptl_absorpt_correction_T_max 1.00000
_exptl_absorpt_correction_T_min 0.57561
_exptl_absorpt_correction_type multi-scan
_exptl_absorpt_process_details
;
CrysAlisPro 1.171.39.45h (Rigaku Oxford Diffraction, 2018)
Empirical absorption correction using spherical harmonics,
 implemented in SCALE3 ABSPACK scaling algorithm.
;
_exptl_crystal_colour orange
_exptl_crystal_density_diffrn 2.014
_exptl_crystal_description needle
_exptl_crystal_F_000 4644
_exptl_crystal_size_max 0.05
_exptl_crystal_size_mid 0.001
_exptl_crystal_size_min 0.001
_refine_diff_density_max 1.514
_refine_diff_density_min -1.583
_refine_diff_density_rms 0.127
_refine_ls_extinction_method none
_refine_ls_goodness_of_fit_ref 1.092
_refine_ls_hydrogen_treatment constr
_refine_ls_matrix_type full
_refine_ls_number_parameters 263
_refine_ls_number_reflns 3584
_refine_ls_number_restraints 43
_refine_ls_restrained_S_all 1.087
_refine_ls_R_factor_all 0.0270
_refine_ls_R_factor_gt 0.0259
_refine_ls_shift/su_max 0.001
_refine_ls_shift/su_mean 0.000
_refine_ls_structure_factor_coef Fsqd
_refine_ls_weighting_details 'w=1/[\s^2^(Fo^2^)+(0.0521P)^2^+15.8748P] where P=(Fo^2^+2Fc^2^)/3'
_refine_ls_weighting_scheme calc
_refine_ls_wR_factor_gt 0.0735
_refine_ls_wR_factor_ref 0.0742
_reflns_Friedel_coverage 0.000
_reflns_number_gt 3416
_reflns_number_total 3584
_reflns_threshold_expression 'I > 2\s(I)'
_cod_data_source_file d0cc05349j2.cif
_cod_data_source_block 1P-cHex
_cod_depositor_comments 'Adding full bibliography for 7127299--7127303.cif.'
_cod_original_cell_volume 7990.72(18)
_cod_original_sg_symbol_H-M 'R -3'
_cod_database_code 7127303
_shelx_shelxl_version_number 2018/3
_chemical_oxdiff_formula C19H13N3O2Pt
_shelx_space_group_comment
;
The symmetry employed for this shelxl refinement is uniquely defined
by the following loop, which should always be used as a source of
symmetry information in preference to the above space-group names.
They are only intended as comments.
;
_shelx_estimated_absorpt_t_max 0.985
_shelx_estimated_absorpt_t_min 0.522
_olex2_refinement_description
;
1. Fixed Uiso
 At 1.2 times of:
  All C(H) groups, All C(H,H) groups, All N(H) groups
2. Restrained distances
 C21B-C21B_$1
 2.515 with sigma of 0.04
 C21A-C21A_$1
 2.515 with sigma of 0.04
 C20B-C20B_$1
 2.515 with sigma of 0.04
 C20A-C20A_$1
 2.515 with sigma of 0.04
 C20B-C21B \\sim C21B-C20B_$1 \\sim C20A-C21A \\sim C21A-C20A_$1
 with sigma of 0.02
3. Uiso/Uaniso restraints and constraints
C20A \\sim C21A \\sim C20B \\sim C21B: within 1.7A with sigma of 0.04 and sigma
for terminal atoms of 0.08 within 1.7A
4. Rigid body (RIGU) restrains
 C20A, C21A
 with sigma for 1-2 distances of 0.004 and sigma for 1-3 distances of 0.004
5. Others
 Sof(C20A)=Sof(H20C)=Sof(H20D)=Sof(C21A)=Sof(H21C)=Sof(H21D)=1-FVAR(1)
 Sof(C20B)=Sof(H20A)=Sof(H20B)=Sof(C21B)=Sof(H21A)=Sof(H21B)=FVAR(1)
6.a Secondary CH2 refined with riding coordinates:
 C20B(H20A,H20B), C21B(H21A,H21B), C20A(H20C,H20D), C21A(H21C,H21D)
6.b Aromatic/amide H refined with riding coordinates:
 N2(H2), C2(H2A), C17(H17), C12(H12), C9(H9), C10(H10), C14(H14), C15(H15),
 C5(H5), C3(H3), C16(H16), C11(H11), C4(H4)
;
_olex2_submission_special_instructions 'No special instructions were received'
_oxdiff_exptl_absorpt_empirical_details
;
Empirical correction (ABSPACK) includes:
- Absorption correction using spherical harmonics
- Frame scaling
;

loop_
_space_group_symop_operation_xyz
'x, y, z'
'-y, x-y, z'
'-x+y, -x, z'
'x+2/3, y+1/3, z+1/3'
'-y+2/3, x-y+1/3, z+1/3'
'-x+y+2/3, -x+1/3, z+1/3'
'x+1/3, y+2/3, z+2/3'
'-y+1/3, x-y+2/3, z+2/3'
'-x+y+1/3, -x+2/3, z+2/3'
'-x, -y, -z'
'y, -x+y, -z'
'x-y, x, -z'
'-x+2/3, -y+1/3, -z+1/3'
'y+2/3, -x+y+1/3, -z+1/3'
'x-y+2/3, x+1/3, -z+1/3'
'-x+1/3, -y+2/3, -z+2/3'
'y+1/3, -x+y+2/3, -z+2/3'
'x-y+1/3, x+2/3, -z+2/3'

loop_
_atom_site_label
_atom_site_type_symbol
_atom_site_fract_x
_atom_site_fract_y
_atom_site_fract_z
_atom_site_U_iso_or_equiv
_atom_site_adp_type
_atom_site_occupancy
_atom_site_site_symmetry_order
_atom_site_calc_flag
_atom_site_refinement_flags_posn
_atom_site_refinement_flags_adp
_atom_site_refinement_flags_occupancy
_atom_site_disorder_assembly
_atom_site_disorder_group
Pt1 Pt 0.34706(2) 0.32520(2) 0.45333(2) 0.02749(8) Uani 1 1 d . . . . .
O1 O 0.27676(9) 0.32350(9) 0.4597(2) 0.0306(5) Uani 1 1 d . . . . .
O2 O 0.24486(10) 0.37597(10) 0.4547(3) 0.0378(6) Uani 1 1 d . . . . .
N3 N 0.37168(11) 0.40098(11) 0.4551(3) 0.0300(6) Uani 1 1 d . . . . .
N1 N 0.31699(11) 0.24958(11) 0.4623(3) 0.0299(6) Uani 1 1 d . . . . .
N2 N 0.32490(13) 0.18213(12) 0.5022(3) 0.0354(6) Uani 1 1 d . . . . .
H2 H 0.339178 0.163499 0.517838 0.042 Uiso 1 1 calc R U . . .
C1 C 0.41149(14) 0.32086(15) 0.4497(3) 0.0321(7) Uani 1 1 d . . . . .
C19 C 0.28047(13) 0.36715(13) 0.4521(3) 0.0288(6) Uani 1 1 d . . . . .
C18 C 0.33412(13) 0.41210(13) 0.4457(3) 0.0298(7) Uani 1 1 d . . . . .
C13 C 0.27311(14) 0.16479(15) 0.4909(4) 0.0342(7) Uani 1 1 d . . . . .
C2 C 0.46185(15) 0.35700(16) 0.4206(4) 0.0388(8) Uani 1 1 d . . . . .
H2A H 0.469701 0.390465 0.396343 0.047 Uiso 1 1 calc R U . . .
C6 C 0.40332(14) 0.27084(15) 0.4772(4) 0.0347(7) Uani 1 1 d . . . . .
C17 C 0.34309(15) 0.46150(14) 0.4413(4) 0.0358(8) Uani 1 1 d . . . . .
H17 H 0.315599 0.467854 0.430644 0.043 Uiso 1 1 calc R U . . .
C12 C 0.23085(16) 0.11633(15) 0.5012(4) 0.0416(8) Uani 1 1 d . . . . .
H12 H 0.234158 0.087444 0.521028 0.050 Uiso 1 1 calc R U . . .
C9 C 0.22088(14) 0.20291(14) 0.4414(4) 0.0335(7) Uani 1 1 d . . . . .
H9 H 0.217533 0.231703 0.420721 0.040 Uiso 1 1 calc R U . . .
C7 C 0.34909(14) 0.23303(14) 0.4846(3) 0.0322(7) Uani 1 1 d . . . . .
C10 C 0.17886(15) 0.15463(14) 0.4501(4) 0.0372(8) Uani 1 1 d . . . . .
H10 H 0.145916 0.150132 0.434615 0.045 Uiso 1 1 calc R U . . .
C8 C 0.26834(14) 0.20759(14) 0.4642(3) 0.0304(7) Uani 1 1 d . . . . .
C14 C 0.41982(14) 0.44043(16) 0.4709(4) 0.0412(9) Uani 1 1 d . . . . .
H14 H 0.446783 0.433382 0.483248 0.049 Uiso 1 1 calc R U . . .
C15 C 0.43077(15) 0.48985(16) 0.4697(5) 0.0467(10) Uani 1 1 d . . . . .
H15 H 0.465026 0.516479 0.480620 0.056 Uiso 1 1 calc R U . . .
C5 C 0.44204(15) 0.25930(16) 0.4837(4) 0.0402(8) Uani 1 1 d . . . . .
H5 H 0.434794 0.225748 0.504650 0.048 Uiso 1 1 calc R U . . .
C3 C 0.50097(15) 0.34566(18) 0.4259(4) 0.0431(9) Uani 1 1 d . . . . .
H3 H 0.534878 0.371506 0.406309 0.052 Uiso 1 1 calc R U . . .
C16 C 0.39266(15) 0.50170(15) 0.4527(4) 0.0415(8) Uani 1 1 d . . . . .
H16 H 0.400109 0.536090 0.448973 0.050 Uiso 1 1 calc R U . . .
C11 C 0.18357(16) 0.11206(16) 0.4813(4) 0.0433(9) Uani 1 1 d . . . . .
H11 H 0.153710 0.079566 0.488845 0.052 Uiso 1 1 calc R U . . .
C4 C 0.49128(15) 0.29736(18) 0.4592(5) 0.0452(9) Uani 1 1 d . . . . .
H4 H 0.518544 0.290441 0.465247 0.054 Uiso 1 1 calc R U . . .
C20B C 0.6154(8) 0.2931(10) 0.492(7) 0.124(14) Uani 0.22(2) 1 d D U P A 2
H20A H 0.584115 0.268642 0.539909 0.149 Uiso 0.22(2) 1 calc R U P A 2
H20B H 0.608107 0.287377 0.395517 0.149 Uiso 0.22(2) 1 calc R U P A 2
C21B C 0.6553(12) 0.2817(8) 0.524(6) 0.090(9) Uani 0.22(2) 1 d D U P A 2
H21A H 0.648595 0.250533 0.474871 0.109 Uiso 0.22(2) 1 calc R U P A 2
H21B H 0.653675 0.274109 0.619919 0.109 Uiso 0.22(2) 1 calc R U P A 2
C20A C 0.6143(3) 0.2922(3) 0.5950(18) 0.095(4) Uani 0.78(2) 1 d D U P A 1
H20C H 0.585017 0.269238 0.651920 0.114 Uiso 0.78(2) 1 calc R U P A 1
H20D H 0.603199 0.283501 0.501363 0.114 Uiso 0.78(2) 1 calc R U P A 1
C21A C 0.6555(3) 0.2814(3) 0.6191(17) 0.091(4) Uani 0.78(2) 1 d D U P A 1
H21C H 0.649143 0.251959 0.563023 0.109 Uiso 0.78(2) 1 calc R U P A 1
H21D H 0.653146 0.270593 0.712913 0.109 Uiso 0.78(2) 1 calc R U P A 1

loop_
_atom_site_aniso_label
_atom_site_aniso_U_11
_atom_site_aniso_U_22
_atom_site_aniso_U_33
_atom_site_aniso_U_23
_atom_site_aniso_U_13
_atom_site_aniso_U_12
Pt1 0.02581(10) 0.03022(10) 0.02630(11) 0.00088(5) 0.00005(4) 0.01390(6)
O1 0.0229(11) 0.0327(12) 0.0368(13) 0.0027(10) 0.0016(9) 0.0144(10)
O2 0.0276(12) 0.0328(13) 0.0523(16) 0.0024(11) -0.0011(11) 0.0146(10)
N3 0.0267(14) 0.0301(14) 0.0286(13) 0.0003(11) 0.0013(11) 0.0107(12)
N1 0.0319(14) 0.0301(14) 0.0295(14) 0.0017(11) 0.0007(11) 0.0168(12)
N2 0.0381(16) 0.0355(16) 0.0395(16) -0.0024(12) -0.0016(13) 0.0236(13)
C1 0.0318(17) 0.0416(19) 0.0249(16) -0.0022(13) 0.0001(13) 0.0198(15)
C19 0.0293(16) 0.0288(16) 0.0248(15) 0.0024(12) -0.0010(12) 0.0119(13)
C18 0.0284(16) 0.0307(16) 0.0263(16) 0.0015(12) 0.0011(12) 0.0118(14)
C13 0.0368(18) 0.0382(18) 0.0323(17) -0.0041(14) -0.0024(14) 0.0223(15)
C2 0.0360(19) 0.043(2) 0.0353(19) -0.0021(15) 0.0010(15) 0.0179(17)
C6 0.0346(18) 0.0423(19) 0.0291(17) -0.0023(14) -0.0034(13) 0.0206(16)
C17 0.0367(18) 0.0333(18) 0.0347(18) 0.0071(14) 0.0041(14) 0.0155(15)
C12 0.045(2) 0.0315(18) 0.050(2) -0.0028(16) -0.0025(17) 0.0203(16)
C9 0.0333(17) 0.0349(18) 0.0347(18) 0.0000(14) 0.0015(13) 0.0188(15)
C7 0.0355(18) 0.0367(18) 0.0302(16) -0.0025(13) -0.0006(13) 0.0224(15)
C10 0.0333(18) 0.0342(18) 0.044(2) -0.0022(15) -0.0009(15) 0.0171(15)
C8 0.0347(17) 0.0329(17) 0.0257(15) 0.0002(13) 0.0023(13) 0.0184(14)
C14 0.0237(16) 0.0364(19) 0.055(2) -0.0049(17) -0.0001(15) 0.0084(15)
C15 0.0297(19) 0.035(2) 0.059(3) -0.0025(17) 0.0004(17) 0.0034(15)
C5 0.0396(19) 0.044(2) 0.041(2) -0.0064(16) -0.0063(16) 0.0234(17)
C3 0.0284(18) 0.054(2) 0.043(2) -0.0047(17) 0.0001(15) 0.0172(17)
C16 0.040(2) 0.0283(17) 0.047(2) 0.0020(15) 0.0037(17) 0.0106(16)
C11 0.039(2) 0.0348(19) 0.053(2) -0.0022(17) -0.0011(17) 0.0160(16)
C4 0.0340(19) 0.057(2) 0.054(2) -0.0105(19) -0.0062(17) 0.0292(19)
C20B 0.080(19) 0.11(2) 0.16(3) 0.02(2) 0.00(2) 0.029(17)
C21B 0.064(14) 0.062(14) 0.15(2) -0.004(16) 0.022(17) 0.031(11)
C20A 0.051(4) 0.073(5) 0.156(11) 0.001(6) 0.008(5) 0.027(4)
C21A 0.086(6) 0.052(4) 0.141(10) 0.013(5) 0.028(6) 0.038(4)

loop_
_atom_type_symbol
_atom_type_description
_atom_type_scat_dispersion_real
_atom_type_scat_dispersion_imag
_atom_type_scat_source
C C 0.0181 0.0091 'International Tables Vol C Tables 4.2.6.8 and 6.1.1.4'
H H 0.0000 0.0000 'International Tables Vol C Tables 4.2.6.8 and 6.1.1.4'
N N 0.0311 0.0180 'International Tables Vol C Tables 4.2.6.8 and 6.1.1.4'
O O 0.0492 0.0322 'International Tables Vol C Tables 4.2.6.8 and 6.1.1.4'
Pt Pt -4.5932 6.9264 'International Tables Vol C Tables 4.2.6.8 and 6.1.1.4'

loop_
_geom_angle_atom_site_label_1
_geom_angle_atom_site_label_2
_geom_angle_atom_site_label_3
_geom_angle
_geom_angle_site_symmetry_1
_geom_angle_site_symmetry_3
_geom_angle_publ_flag
N3 Pt1 O1 79.77(11) . . ?
N1 Pt1 O1 95.44(11) . . ?
N1 Pt1 N3 174.38(12) . . ?
N1 Pt1 C1 80.09(14) . . ?
C1 Pt1 O1 175.50(13) . . ?
C1 Pt1 N3 104.67(14) . . ?
C19 O1 Pt1 114.2(2) . . ?
C18 N3 Pt1 113.9(2) . . ?
C18 N3 C14 117.4(3) . . ?
C14 N3 Pt1 128.6(3) . . ?
C7 N1 Pt1 116.3(3) . . ?
C7 N1 C8 107.3(3) . . ?
C8 N1 Pt1 136.0(2) . . ?
C13 N2 H2 126.6 . . ?
C7 N2 H2 126.6 . . ?
C7 N2 C13 106.7(3) . . ?
C2 C1 Pt1 131.8(3) . . ?
C2 C1 C6 114.4(3) . . ?
C6 C1 Pt1 113.8(3) . . ?
O1 C19 C18 115.8(3) . . ?
O2 C19 O1 126.2(3) . . ?
O2 C19 C18 117.9(3) . . ?
N3 C18 C19 115.8(3) . . ?
N3 C18 C17 122.8(3) . . ?
C17 C18 C19 121.2(3) . . ?
N2 C13 C8 106.6(3) . . ?
C12 C13 N2 131.6(3) . . ?
C12 C13 C8 121.8(3) . . ?
C1 C2 H2A 118.9 . . ?
C3 C2 C1 122.1(4) . . ?
C3 C2 H2A 118.9 . . ?
C1 C6 C7 111.7(3) . . ?
C5 C6 C1 123.8(4) . . ?
C5 C6 C7 124.3(4) . . ?
C18 C17 H17 120.4 . . ?
C18 C17 C16 119.3(4) . . ?
C16 C17 H17 120.4 . . ?
C13 C12 H12 121.6 . . ?
C11 C12 C13 116.8(4) . . ?
C11 C12 H12 121.6 . . ?
C10 C9 H9 121.4 . . ?
C10 C9 C8 117.1(3) . . ?
C8 C9 H9 121.4 . . ?
N1 C7 N2 112.1(3) . . ?
N1 C7 C6 116.6(3) . . ?
N2 C7 C6 131.2(3) . . ?
C9 C10 H10 119.2 . . ?
C9 C10 C11 121.6(4) . . ?
C11 C10 H10 119.2 . . ?
N1 C8 C13 107.4(3) . . ?
N1 C8 C9 131.5(3) . . ?
C9 C8 C13 121.1(3) . . ?
N3 C14 H14 118.9 . . ?
N3 C14 C15 122.1(4) . . ?
C15 C14 H14 118.9 . . ?
C14 C15 H15 119.6 . . ?
C14 C15 C16 120.7(4) . . ?
C16 C15 H15 119.6 . . ?
C6 C5 H5 120.6 . . ?
C4 C5 C6 118.7(4) . . ?
C4 C5 H5 120.6 . . ?
C2 C3 H3 119.5 . . ?
C4 C3 C2 121.0(4) . . ?
C4 C3 H3 119.5 . . ?
C17 C16 H16 121.3 . . ?
C15 C16 C17 117.5(4) . . ?
C15 C16 H16 121.3 . . ?
C12 C11 C10 121.5(4) . . ?
C12 C11 H11 119.3 . . ?
C10 C11 H11 119.3 . . ?
C5 C4 C3 119.8(4) . . ?
C5 C4 H4 120.1 . . ?
C3 C4 H4 120.1 . . ?
H20A C20B H20B 107.4 . . ?
C21B C20B H20A 108.3 3_665 . ?
C21B C20B H20A 108.3 . . ?
C21B C20B H20B 108.3 . . ?
C21B C20B H20B 108.3 3_665 . ?
C21B C20B C21B 116(3) . 3_665 ?
C20B C21B H21A 108.6 . . ?
C20B C21B H21A 108.6 2_655 . ?
C20B C21B H21B 108.6 . . ?
C20B C21B H21B 108.6 2_655 . ?
H21A C21B H21B 107.6 . . ?
H20C C20A H20D 107.3 . . ?
C21A C20A H20C 108.2 . . ?
C21A C20A H20C 108.2 3_665 . ?
C21A C20A H20D 108.2 3_665 . ?
C21A C20A H20D 108.2 . . ?
C21A C20A C21A 116.4(9) . 3_665 ?
C20A C21A C20A 118.2(9) . 2_655 ?
C20A C21A H21C 107.8 . . ?
C20A C21A H21C 107.8 2_655 . ?
C20A C21A H21D 107.8 2_655 . ?
C20A C21A H21D 107.8 . . ?
H21C C21A H21D 107.1 . . ?

loop_
_geom_bond_atom_site_label_1
_geom_bond_atom_site_label_2
_geom_bond_distance
_geom_bond_site_symmetry_2
_geom_bond_publ_flag
Pt1 O1 2.105(2) . ?
Pt1 N3 2.028(3) . ?
Pt1 N1 1.999(3) . ?
Pt1 C1 2.021(3) . ?
O1 C19 1.272(4) . ?
O2 C19 1.234(4) . ?
N3 C18 1.342(5) . ?
N3 C14 1.355(5) . ?
N1 C7 1.317(5) . ?
N1 C8 1.384(5) . ?
N2 H2 0.8800 . ?
N2 C13 1.388(5) . ?
N2 C7 1.347(5) . ?
C1 C2 1.393(5) . ?
C1 C6 1.435(6) . ?
C19 C18 1.512(5) . ?
C18 C17 1.381(5) . ?
C13 C12 1.387(6) . ?
C13 C8 1.400(5) . ?
C2 H2A 0.9500 . ?
C2 C3 1.390(6) . ?
C6 C7 1.461(5) . ?
C6 C5 1.383(5) . ?
C17 H17 0.9500 . ?
C17 C16 1.386(5) . ?
C12 H12 0.9500 . ?
C12 C11 1.387(6) . ?
C9 H9 0.9500 . ?
C9 C10 1.380(5) . ?
C9 C8 1.391(5) . ?
C10 H10 0.9500 . ?
C10 C11 1.402(6) . ?
C14 H14 0.9500 . ?
C14 C15 1.362(6) . ?
C15 H15 0.9500 . ?
C15 C16 1.380(6) . ?
C5 H5 0.9500 . ?
C5 C4 1.377(6) . ?
C3 H3 0.9500 . ?
C3 C4 1.382(7) . ?
C16 H16 0.9500 . ?
C11 H11 0.9500 . ?
C4 H4 0.9500 . ?
C20B H20A 0.9900 . ?
C20B H20B 0.9900 . ?
C20B C21B 1.450(17) . ?
C20B C21B 1.460(17) 3_665 ?
C21B H21A 0.9900 . ?
C21B H21B 0.9900 . ?
C20A H20C 0.9900 . ?
C20A H20D 0.9900 . ?
C20A C21A 1.460(10) . ?
C20A C21A 1.461(10) 3_665 ?
C21A H21C 0.9900 . ?
C21A H21D 0.9900 . ?

loop_
_geom_torsion_atom_site_label_1
_geom_torsion_atom_site_label_2
_geom_torsion_atom_site_label_3
_geom_torsion_atom_site_label_4
_geom_torsion
_geom_torsion_site_symmetry_1
_geom_torsion_site_symmetry_2
_geom_torsion_site_symmetry_3
_geom_torsion_site_symmetry_4
_geom_torsion_publ_flag
Pt1 O1 C19 O2 -179.4(3) . . . . ?
Pt1 O1 C19 C18 -2.4(4) . . . . ?
Pt1 N3 C18 C19 7.1(4) . . . . ?
Pt1 N3 C18 C17 -178.1(3) . . . . ?
Pt1 N3 C14 C15 179.9(3) . . . . ?
Pt1 N1 C7 N2 173.8(2) . . . . ?
Pt1 N1 C7 C6 -10.2(4) . . . . ?
Pt1 N1 C8 C13 -171.6(3) . . . . ?
Pt1 N1 C8 C9 10.5(6) . . . . ?
Pt1 C1 C2 C3 179.2(3) . . . . ?
Pt1 C1 C6 C7 7.4(4) . . . . ?
Pt1 C1 C6 C5 -178.1(3) . . . . ?
O1 C19 C18 N3 -3.0(5) . . . . ?
O1 C19 C18 C17 -178.0(3) . . . . ?
O2 C19 C18 N3 174.2(3) . . . . ?
O2 C19 C18 C17 -0.8(5) . . . . ?
N3 C18 C17 C16 -2.8(6) . . . . ?
N3 C14 C15 C16 0.3(7) . . . . ?
N2 C13 C12 C11 -178.6(4) . . . . ?
N2 C13 C8 N1 -1.0(4) . . . . ?
N2 C13 C8 C9 177.2(3) . . . . ?
C1 C2 C3 C4 0.7(6) . . . . ?
C1 C6 C7 N1 1.7(5) . . . . ?
C1 C6 C7 N2 176.7(4) . . . . ?
C1 C6 C5 C4 -1.7(6) . . . . ?
C19 C18 C17 C16 171.8(3) . . . . ?
C18 N3 C14 C15 -3.8(6) . . . . ?
C18 C17 C16 C15 -0.8(6) . . . . ?
C13 N2 C7 N1 -0.3(4) . . . . ?
C13 N2 C7 C6 -175.5(4) . . . . ?
C13 C12 C11 C10 0.9(6) . . . . ?
C2 C1 C6 C7 -170.3(3) . . . . ?
C2 C1 C6 C5 4.2(5) . . . . ?
C2 C3 C4 C5 2.0(7) . . . . ?
C6 C1 C2 C3 -3.6(5) . . . . ?
C6 C5 C4 C3 -1.5(6) . . . . ?
C12 C13 C8 N1 179.1(3) . . . . ?
C12 C13 C8 C9 -2.7(6) . . . . ?
C9 C10 C11 C12 -1.8(6) . . . . ?
C7 N1 C8 C13 0.8(4) . . . . ?
C7 N1 C8 C9 -177.1(4) . . . . ?
C7 N2 C13 C12 -179.3(4) . . . . ?
C7 N2 C13 C8 0.8(4) . . . . ?
C7 C6 C5 C4 172.1(4) . . . . ?
C10 C9 C8 N1 179.5(4) . . . . ?
C10 C9 C8 C13 1.8(5) . . . . ?
C8 N1 C7 N2 -0.3(4) . . . . ?
C8 N1 C7 C6 175.6(3) . . . . ?
C8 C13 C12 C11 1.2(6) . . . . ?
C8 C9 C10 C11 0.3(6) . . . . ?
C14 N3 C18 C19 -169.8(3) . . . . ?
C14 N3 C18 C17 5.0(5) . . . . ?
C14 C15 C16 C17 2.0(7) . . . . ?
C5 C6 C7 N1 -172.8(3) . . . . ?
C5 C6 C7 N2 2.2(6) . . . . ?
C21B C20B C21B C20B -42(8) 3_665 . . 2_655 ?
C21A C20A C21A C20A -32(3) 3_665 . . 2_655 ?
